data_7054483
loop_
_publ_author_name
'Fischer, Dennis'
'Klap\"otke, Thomas M.'
'Reymann, Marius'
'Stierstorfer, J\"org'
'V\"olkl, Maurus B. R.'

_publ_section_title
;
 Energetic alliance of tetrazole-1-oxides and 1,2,5-oxadiazoles
;
_journal_issue 3
_journal_name_full 'New J. Chem.'
_journal_page_first 1619
_journal_paper_doi 10.1039/C4NJ01351D
_journal_volume 39
_journal_year 2015
_chemical_formula_moiety 'C4 N10 O3, 2(H2 O), 2(K)'
_chemical_formula_sum 'C4 H4 K2 N10 O5'
_chemical_formula_weight 350.37
_chemical_name_common 'dipotassium bis(1-oxidotetrazolyl)furazane dihydrate'
_chemical_name_systematic 'dipotassium bis(1-oxidotetrazolyl)furazane dihydrate'
_space_group_IT_number 14
_symmetry_cell_setting monoclinic
_symmetry_Int_Tables_number 14
_symmetry_space_group_name_Hall '-P 2ybc'
_symmetry_space_group_name_H-M 'P 1 21/c 1'
_atom_sites_solution_hydrogens difmap
_atom_sites_solution_primary direct
_atom_sites_solution_secondary difmap
_audit_creation_date
;
'Tue Nov 12 07:29:56 2013'
;
_audit_creation_method
;
CrysAlisPro, Oxford Diffraction Ltd.,
Version 1.171.35.11 (release 16-05-2011 CrysAlis171 .NET)
(compiled May 16 2011,17:55:39)
;
_audit_update_record 21.11.2013
_cell_angle_alpha 90.00
_cell_angle_beta 97.741(5)
_cell_angle_gamma 90.00
_cell_formula_units_Z 4
_cell_length_a 7.4337(4)
_cell_length_b 21.6146(9)
_cell_length_c 7.5901(4)
_cell_measurement_reflns_used 4377
_cell_measurement_temperature 100(2)
_cell_measurement_theta_max 32.1970
_cell_measurement_theta_min 4.5760
_cell_volume 1208.44(10)
_computing_cell_refinement
;
CrysAlisPro, Agilent Technologies,
Version 1.171.35.11 (release 16-05-2011 CrysAlis171 .NET)
(compiled May 16 2011,17:55:39)
;
_computing_data_collection
;
CrysAlisPro, Agilent Technologies,
Version 1.171.35.11 (release 16-05-2011 CrysAlis171 .NET)
(compiled May 16 2011,17:55:39)
;
_computing_data_reduction
;
CrysAlisPro, Agilent Technologies,
Version 1.171.35.11 (release 16-05-2011 CrysAlis171 .NET)
(compiled May 16 2011,17:55:39)
;
_computing_molecular_graphics
;
'ORTEP (M. N. Burnett, C. K. Johnson, ORTEP-III: Oak Ridge Thermal Ellipsoid
;
_computing_publication_material 'PLATON (A. L. Spek, Acta Crystallogr, Sect. A, 1990, 46, C34, 1995 version).'
_computing_structure_refinement 'SHELXL-97 (Sheldrick, 1997)'
_computing_structure_solution SIR-92
_diffrn_ambient_temperature 100
_diffrn_detector_area_resol_mean 15.9809
_diffrn_measured_fraction_theta_full 0.995
_diffrn_measured_fraction_theta_max 0.995
_diffrn_measurement_device 'CCD camera on \k-goniostat'
_diffrn_measurement_device_type 'Xcalibur, Sapphire3'
_diffrn_measurement_method '\w scans'
_diffrn_orient_matrix_UB_11 -0.0551068000
_diffrn_orient_matrix_UB_12 0.0268892000
_diffrn_orient_matrix_UB_13 -0.0055135000
_diffrn_orient_matrix_UB_21 0.0205550000
_diffrn_orient_matrix_UB_22 0.0041219000
_diffrn_orient_matrix_UB_23 0.0932229000
_diffrn_orient_matrix_UB_31 0.0763172000
_diffrn_orient_matrix_UB_32 0.0183490000
_diffrn_orient_matrix_UB_33 -0.0129252000
_diffrn_radiation_collimation 0.5
_diffrn_radiation_monochromator graphite
_diffrn_radiation_source 'Enhance (Mo) X-ray Source'
_diffrn_radiation_type 'Mo K\a'
_diffrn_radiation_wavelength 0.71073
_diffrn_reflns_av_R_equivalents 0.0313
_diffrn_reflns_av_sigmaI/netI 0.0277
_diffrn_reflns_limit_h_max 9
_diffrn_reflns_limit_h_min -9
_diffrn_reflns_limit_k_max 26
_diffrn_reflns_limit_k_min -25
_diffrn_reflns_limit_l_max 9
_diffrn_reflns_limit_l_min -8
_diffrn_reflns_number 9113
_diffrn_reflns_theta_full 26.00
_diffrn_reflns_theta_max 26.00
_diffrn_reflns_theta_min 4.23
_diffrn_source_current 40
_diffrn_source_type 'Spellman generator'
_diffrn_source_voltage 50
_exptl_absorpt_coefficient_mu 0.830
_exptl_absorpt_correction_T_max 0.9070
_exptl_absorpt_correction_T_min 0.8132
_exptl_absorpt_correction_type multi-scan
_exptl_absorpt_process_details
;
CrysAlisPro, Agilent Technologies,
Version 1.171.35.11 (release 16-05-2011 CrysAlis171 .NET)
(compiled May 16 2011,17:55:39)
Empirical absorption correction using spherical harmonics,
 implemented in SCALE3 ABSPACK scaling algorithm.
;
_exptl_crystal_colour colorless
_exptl_crystal_density_diffrn 1.926
_exptl_crystal_density_method 'not measured'
_exptl_crystal_description block
_exptl_crystal_F_000 704
_exptl_crystal_size_max 0.26
_exptl_crystal_size_mid 0.19
_exptl_crystal_size_min 0.12
_refine_diff_density_max 0.268
_refine_diff_density_min -0.277
_refine_diff_density_rms 0.066
_refine_ls_extinction_method none
_refine_ls_goodness_of_fit_ref 1.046
_refine_ls_hydrogen_treatment refall
_refine_ls_matrix_type full
_refine_ls_number_parameters 206
_refine_ls_number_reflns 2362
_refine_ls_number_restraints 0
_refine_ls_restrained_S_all 1.046
_refine_ls_R_factor_all 0.0307
_refine_ls_R_factor_gt 0.0254
_refine_ls_shift/su_max 0.001
_refine_ls_shift/su_mean 0.000
_refine_ls_structure_factor_coef Fsqd
_refine_ls_weighting_details 'calc w=1/[\s^2^(Fo^2^)+(0.0245P)^2^+0.6830P] where P=(Fo^2^+2Fc^2^)/3'
_refine_ls_weighting_scheme calc
_refine_ls_wR_factor_gt 0.0581
_refine_ls_wR_factor_ref 0.0610
_reflns_number_gt 2093
_reflns_number_total 2362
_reflns_threshold_expression >2sigma(I)
_cod_data_source_file c4nj01351d2.cif
_cod_data_source_block ix536
_cod_depositor_comments 'Adding full bibliography for 7054474--7054485.cif.'
_cod_original_sg_symbol_Hall -P2ybc
_cod_original_sg_symbol_H-M 'P  21/c '
_cod_database_code 7054483

loop_
_symmetry_equiv_pos_as_xyz
'x, y, z'
'-x, y+1/2, -z+1/2'
'-x, -y, -z'
'x, -y-1/2, z-1/2'

loop_
_atom_site_label
_atom_site_type_symbol
_atom_site_fract_x
_atom_site_fract_y
_atom_site_fract_z
_atom_site_U_iso_or_equiv
_atom_site_adp_type
_atom_site_occupancy
_atom_site_symmetry_multiplicity
_atom_site_calc_flag
O1 O 0.59234(16) 0.32319(5) 0.67058(17) 0.0155(3) Uani 1 1 d
O2 O 0.17632(16) 0.24067(5) 0.91325(16) 0.0147(3) Uani 1 1 d
O3 O 0.19726(16) 0.05585(5) 1.07854(16) 0.0147(3) Uani 1 1 d
N1 N 0.64817(18) 0.26624(6) 0.66472(19) 0.0120(3) Uani 1 1 d
N2 N 0.80079(19) 0.25211(6) 0.59575(19) 0.0136(3) Uani 1 1 d
N3 N 0.8174(2) 0.19162(6) 0.6066(2) 0.0159(3) Uani 1 1 d
N4 N 0.68010(19) 0.16604(6) 0.6796(2) 0.0152(3) Uani 1 1 d
N5 N 0.32613(19) 0.26030(6) 0.83849(19) 0.0131(3) Uani 1 1 d
N6 N 0.16658(19) 0.17728(6) 0.9151(2) 0.0140(3) Uani 1 1 d
N7 N 0.27771(18) 0.04787(6) 0.93691(19) 0.0111(3) Uani 1 1 d
N8 N 0.31757(19) -0.00844(6) 0.87891(19) 0.0141(3) Uani 1 1 d
N9 N 0.3991(2) 0.00056(6) 0.7369(2) 0.0149(3) Uani 1 1 d
N10 N 0.4123(2) 0.06121(6) 0.7028(2) 0.0144(3) Uani 1 1 d
C1 C 0.5740(2) 0.21318(7) 0.7152(2) 0.0111(3) Uani 1 1 d
C2 C 0.4076(2) 0.20990(7) 0.7953(2) 0.0108(3) Uani 1 1 d
C3 C 0.3067(2) 0.15706(7) 0.8446(2) 0.0115(3) Uani 1 1 d
C4 C 0.3356(2) 0.09058(7) 0.8288(2) 0.0116(3) Uani 1 1 d
O4 O 0.03901(19) 0.10859(7) 0.42420(19) 0.0218(3) Uani 1 1 d
O5 O 0.8760(2) 0.04577(7) 0.7164(2) 0.0253(3) Uani 1 1 d
K1 K 0.40211(5) 0.106541(15) 0.35799(5) 0.01371(10) Uani 1 1 d
K2 K 0.88342(5) 0.115825(16) 0.05928(5) 0.01565(11) Uani 1 1 d
H5B H 0.843(3) 0.0161(12) 0.776(4) 0.043(7) Uiso 1 1 d
H4B H -0.012(3) 0.1372(12) 0.470(3) 0.037(7) Uiso 1 1 d
H4A H 0.019(4) 0.0784(13) 0.477(4) 0.044(8) Uiso 1 1 d
H5A H 0.775(4) 0.0640(12) 0.687(4) 0.044(8) Uiso 1 1 d

loop_
_atom_site_aniso_label
_atom_site_aniso_U_11
_atom_site_aniso_U_22
_atom_site_aniso_U_33
_atom_site_aniso_U_23
_atom_site_aniso_U_13
_atom_site_aniso_U_12
O1 0.0172(6) 0.0068(5) 0.0241(7) 0.0001(5) 0.0085(5) 0.0011(5)
O2 0.0143(6) 0.0091(5) 0.0227(7) 0.0012(5) 0.0098(5) -0.0005(5)
O3 0.0175(6) 0.0150(6) 0.0134(6) 0.0013(5) 0.0091(5) 0.0019(5)
N1 0.0120(7) 0.0104(7) 0.0142(7) 0.0005(5) 0.0039(6) -0.0005(5)
N2 0.0116(7) 0.0133(7) 0.0173(8) -0.0001(6) 0.0064(6) 0.0011(6)
N3 0.0145(7) 0.0136(7) 0.0207(8) 0.0012(6) 0.0070(6) -0.0005(6)
N4 0.0135(7) 0.0137(7) 0.0195(8) 0.0012(6) 0.0061(6) 0.0005(6)
N5 0.0105(7) 0.0131(7) 0.0170(8) 0.0004(6) 0.0066(6) -0.0025(6)
N6 0.0158(7) 0.0080(6) 0.0189(8) -0.0003(5) 0.0055(6) -0.0006(6)
N7 0.0104(7) 0.0100(6) 0.0133(7) 0.0007(5) 0.0032(6) 0.0005(5)
N8 0.0143(7) 0.0103(7) 0.0184(8) -0.0007(6) 0.0049(6) 0.0008(6)
N9 0.0166(8) 0.0119(7) 0.0171(8) -0.0007(6) 0.0051(6) 0.0005(6)
N10 0.0175(8) 0.0102(7) 0.0164(8) -0.0001(5) 0.0054(6) 0.0004(6)
C1 0.0122(8) 0.0104(8) 0.0107(8) 0.0007(6) 0.0017(7) -0.0011(6)
C2 0.0114(8) 0.0107(8) 0.0102(8) 0.0011(6) 0.0012(6) 0.0000(6)
C3 0.0125(8) 0.0118(8) 0.0103(8) 0.0001(6) 0.0016(6) -0.0007(6)
C4 0.0116(8) 0.0109(8) 0.0125(8) -0.0001(6) 0.0019(6) -0.0008(6)
O4 0.0228(7) 0.0189(7) 0.0266(8) 0.0022(6) 0.0134(6) 0.0049(6)
O5 0.0230(8) 0.0237(7) 0.0308(8) 0.0120(6) 0.0093(6) 0.0041(6)
K1 0.0172(2) 0.01111(18) 0.0140(2) -0.00036(13) 0.00655(15) -0.00004(14)
K2 0.01267(19) 0.01132(18) 0.0247(2) 0.00117(14) 0.00883(15) 0.00065(14)

loop_
_atom_type_symbol
_atom_type_description
_atom_type_scat_dispersion_real
_atom_type_scat_dispersion_imag
_atom_type_scat_source
C C 0.0033 0.0016 'International Tables Vol C Tables 4.2.6.8 and 6.1.1.4'
K K 0.2009 0.2494 'International Tables Vol C Tables 4.2.6.8 and 6.1.1.4'
N N 0.0061 0.0033 'International Tables Vol C Tables 4.2.6.8 and 6.1.1.4'
O O 0.0106 0.0060 'International Tables Vol C Tables 4.2.6.8 and 6.1.1.4'
H H 0.0000 0.0000 'International Tables Vol C Tables 4.2.6.8 and 6.1.1.4'

loop_
_geom_angle_atom_site_label_1
_geom_angle_atom_site_label_2
_geom_angle_atom_site_label_3
_geom_angle
_geom_angle_site_symmetry_1
_geom_angle_site_symmetry_3
N1 O1 K1 139.83(9) . 4_566
N1 O1 K2 100.04(8) . 4_566
K1 O1 K2 113.06(4) 4_566 4_566
N6 O2 N5 110.92(11) . .
N7 O3 K2 120.92(9) . 1_456
N7 O3 K1 115.52(9) . 1_556
K2 O3 K1 104.24(4) 1_456 1_556
O1 N1 N2 121.11(13) . .
O1 N1 C1 130.49(13) . .
N2 N1 C1 108.37(13) . .
O1 N1 K2 56.74(7) . 4_566
N2 N1 K2 64.73(8) . 4_566
C1 N1 K2 171.65(11) . 4_566
N3 N2 N1 106.13(13) . .
N3 N2 K2 162.21(11) . 4_566
N1 N2 K2 90.80(9) . 4_566
N2 N3 N4 111.41(13) . .
C1 N4 N3 105.72(13) . .
C1 N4 K1 96.94(10) . .
N3 N4 K1 107.16(10) . .
C1 N4 K2 106.93(10) . 1_556
N3 N4 K2 102.38(10) . 1_556
K1 N4 K2 134.97(5) . 1_556
C2 N5 O2 105.83(12) . .
C2 N5 K1 137.44(11) . 4_566
O2 N5 K1 116.14(9) . 4_566
C3 N6 O2 106.46(13) . .
C3 N6 K2 132.50(11) . 1_456
O2 N6 K2 121.03(9) . 1_456
O3 N7 N8 122.31(13) . .
O3 N7 C4 129.03(13) . .
N8 N7 C4 108.66(13) . .
N8 N7 K1 126.49(10) . 1_556
C4 N7 K1 104.21(10) . 1_556
N9 N8 N7 106.28(12) . .
N9 N8 K2 124.48(10) . 3_656
N7 N8 K2 122.98(10) . 3_656
N8 N9 N10 110.78(13) . .
N8 N9 K1 113.08(9) . 3_656
N10 N9 K1 132.94(10) . 3_656
C4 N10 N9 106.05(13) . .
C4 N10 K1 122.97(11) . .
N9 N10 K1 122.08(10) . .
N4 C1 N1 108.37(14) . .
N4 C1 C2 127.31(14) . .
N1 C1 C2 124.32(14) . .
N5 C2 C3 108.63(14) . .
N5 C2 C1 120.88(14) . .
C3 C2 C1 130.47(15) . .
N6 C3 C2 108.16(14) . .
N6 C3 C4 119.75(14) . .
C2 C3 C4 132.09(15) . .
N10 C4 N7 108.23(14) . .
N10 C4 C3 127.40(15) . .
N7 C4 C3 124.27(14) . .
K1 O4 K2 95.77(4) . 1_455
K1 O4 H4B 126.4(17) . .
K2 O4 H4B 102.7(17) 1_455 .
K1 O4 H4A 109.1(19) . .
K2 O4 H4A 117(2) 1_455 .
H4B O4 H4A 106(3) . .
K2 O5 H5B 83.8(17) 1_556 .
K2 O5 H5A 84.4(18) 1_556 .
H5B O5 H5A 101(2) . .
O1 K1 O3 95.63(4) 4_565 1_554
O1 K1 N10 139.92(4) 4_565 .
O3 K1 N10 122.80(4) 1_554 .
O1 K1 O4 133.54(4) 4_565 .
O3 K1 O4 71.96(4) 1_554 .
N10 K1 O4 75.11(4) . .
O1 K1 N9 89.86(4) 4_565 3_656
O3 K1 N9 74.32(4) 1_554 3_656
N10 K1 N9 90.13(4) . 3_656
O4 K1 N9 126.35(4) . 3_656
O1 K1 N5 61.21(4) 4_565 4_565
O3 K1 N5 106.07(4) 1_554 4_565
N10 K1 N5 111.92(4) . 4_565
O4 K1 N5 79.08(4) . 4_565
N9 K1 N5 151.06(4) 3_656 4_565
O1 K1 N4 80.97(4) 4_565 .
O3 K1 N4 175.16(4) 1_554 .
N10 K1 N4 59.91(4) . .
O4 K1 N4 112.88(4) . .
N9 K1 N4 102.11(4) 3_656 .
N5 K1 N4 75.39(4) 4_565 .
O1 K1 N7 78.87(4) 4_565 1_554
O3 K1 N7 20.06(3) 1_554 1_554
N10 K1 N7 135.36(4) . 1_554
O4 K1 N7 91.57(4) . 1_554
N9 K1 N7 63.67(4) 3_656 1_554
N5 K1 N7 106.76(4) 4_565 1_554
N4 K1 N7 155.19(3) . 1_554
O1 K1 K2 101.67(3) 4_565 1_455
O3 K1 K2 37.73(2) 1_554 1_455
N10 K1 K2 115.47(3) . 1_455
O4 K1 K2 42.54(3) . 1_455
N9 K1 K2 111.49(3) 3_656 1_455
N5 K1 K2 76.68(3) 4_565 1_455
N4 K1 K2 146.25(3) . 1_455
N7 K1 K2 53.55(2) 1_554 1_455
O1 K1 K2 34.46(2) 4_565 .
O3 K1 K2 91.44(3) 1_554 .
N10 K1 K2 124.56(3) . .
O4 K1 K2 159.86(3) . .
N9 K1 K2 56.01(3) 3_656 .
N5 K1 K2 95.27(3) 4_565 .
N4 K1 K2 83.81(3) . .
N7 K1 K2 71.39(2) 1_554 .
K2 K1 K2 117.423(13) 1_455 .
O3 K2 O1 159.21(4) 1_654 4_565
O3 K2 N6 63.70(4) 1_654 1_654
O1 K2 N6 123.26(4) 4_565 1_654
O3 K2 N8 94.01(4) 1_654 3_656
O1 K2 N8 83.57(4) 4_565 3_656
N6 K2 N8 152.19(4) 1_654 3_656
O3 K2 O4 71.47(4) 1_654 1_655
O1 K2 O4 87.77(4) 4_565 1_655
N6 K2 O4 100.10(4) 1_654 1_655
N8 K2 O4 87.04(4) 3_656 1_655
O3 K2 N2 131.43(4) 1_654 4_565
O1 K2 N2 47.60(3) 4_565 4_565
N6 K2 N2 75.91(4) 1_654 4_565
N8 K2 N2 131.15(4) 3_656 4_565
O4 K2 N2 91.39(4) 1_655 4_565
O3 K2 O5 73.45(4) 1_654 1_554
O1 K2 O5 125.57(4) 4_565 1_554
N6 K2 O5 80.18(4) 1_654 1_554
N8 K2 O5 77.42(4) 3_656 1_554
O4 K2 O5 140.31(4) 1_655 1_554
N2 K2 O5 126.22(4) 4_565 1_554
O3 K2 N1 150.07(4) 1_654 4_565
O1 K2 N1 23.22(3) 4_565 4_565
N6 K2 N1 100.36(4) 1_654 4_565
N8 K2 N1 106.76(4) 3_656 4_565
O4 K2 N1 88.01(4) 1_655 4_565
N2 K2 N1 24.47(4) 4_565 4_565
O5 K2 N1 131.33(4) 1_554 4_565
O3 K2 N4 120.75(4) 1_654 1_554
O1 K2 N4 79.75(4) 4_565 1_554
N6 K2 N4 77.41(4) 1_654 1_554
N8 K2 N4 103.15(4) 3_656 1_554
O4 K2 N4 162.78(4) 1_655 1_554
N2 K2 N4 71.44(4) 4_565 1_554
O5 K2 N4 56.57(4) 1_554 1_554
N1 K2 N4 75.85(4) 4_565 1_554
O3 K2 K1 38.03(3) 1_654 1_655
O1 K2 K1 123.85(3) 4_565 1_655
N6 K2 K1 63.60(3) 1_654 1_655
N8 K2 K1 109.71(3) 3_656 1_655
O4 K2 K1 41.69(3) 1_655 1_655
N2 K2 K1 100.57(3) 4_565 1_655
O5 K2 K1 110.57(3) 1_554 1_655
N1 K2 K1 112.90(3) 4_565 1_655
N4 K2 K1 140.88(3) 1_554 1_655
O3 K2 K1 134.76(3) 1_654 .
O1 K2 K1 32.49(2) 4_565 .
N6 K2 K1 154.24(3) 1_654 .
N8 K2 K1 53.56(3) 3_656 .
O4 K2 K1 75.77(3) 1_655 .
N2 K2 K1 78.76(3) 4_565 .
O5 K2 K1 119.46(3) 1_554 .
N1 K2 K1 54.50(2) 4_565 .
N4 K2 K1 98.94(3) 1_554 .
K1 K2 K1 117.423(13) 1_655 .

loop_
_geom_bond_atom_site_label_1
_geom_bond_atom_site_label_2
_geom_bond_distance
O1 N1 1.3018(17)
O2 N6 1.3723(17)
O2 N5 1.3828(17)
O3 N7 1.3100(17)
N1 N2 1.3470(19)
N1 C1 1.350(2)
N2 N3 1.3149(19)
N3 N4 1.344(2)
N4 C1 1.338(2)
N4 K1 3.2442(16)
N5 C2 1.309(2)
N6 C3 1.309(2)
N7 N8 1.3409(19)
N7 C4 1.344(2)
N8 N9 1.320(2)
N9 N10 1.342(2)
N10 C4 1.338(2)
N10 K1 2.7860(15)
C1 C2 1.452(2)
C2 C3 1.443(2)
C3 C4 1.460(2)
O4 K1 2.8117(14)

loop_
_geom_hbond_atom_site_label_D
_geom_hbond_atom_site_label_H
_geom_hbond_atom_site_label_A
_geom_hbond_distance_DH
_geom_hbond_distance_HA
_geom_hbond_distance_DA
_geom_hbond_angle_DHA
_geom_hbond_site_symmetry_A
O5 H5B O3 0.84(3) 1.95(3) 2.7882(18) 172(2) 3_657
O4 H4B N3 0.83(3) 2.10(3) 2.910(2) 165(2) 1_455
O4 H4A O5 0.79(3) 2.34(3) 2.992(2) 141(2) 1_455
O5 H5A N4 0.85(3) 2.31(3) 2.974(2) 135(2) .

loop_
_geom_torsion_atom_site_label_1
_geom_torsion_atom_site_label_2
_geom_torsion_atom_site_label_3
_geom_torsion_atom_site_label_4
_geom_torsion
_geom_torsion_site_symmetry_1
_geom_torsion_site_symmetry_4
K1 O1 N1 N2 -152.88(12) 4_566 .
K2 O1 N1 N2 -7.14(16) 4_566 .
K1 O1 N1 C1 29.0(3) 4_566 .
K2 O1 N1 C1 174.79(16) 4_566 .
K1 O1 N1 K2 -145.74(16) 4_566 4_566
O1 N1 N2 N3 -178.94(14) . .
C1 N1 N2 N3 -0.48(19) . .
K2 N1 N2 N3 174.46(14) 4_566 .
O1 N1 N2 K2 6.60(15) . 4_566
C1 N1 N2 K2 -174.94(11) . 4_566
N1 N2 N3 N4 0.29(19) . .
K2 N2 N3 N4 161.9(3) 4_566 .
N2 N3 N4 C1 0.02(19) . .
N2 N3 N4 K1 102.63(13) . .
N2 N3 N4 K2 -111.78(12) . 1_556
N6 O2 N5 C2 -0.14(18) . .
N6 O2 N5 K1 -172.88(9) . 4_566
N5 O2 N6 C3 0.37(18) . .
N5 O2 N6 K2 179.39(9) . 1_456
K2 O3 N7 N8 -121.76(13) 1_456 .
K1 O3 N7 N8 111.11(14) 1_556 .
K2 O3 N7 C4 59.2(2) 1_456 .
K1 O3 N7 C4 -67.94(19) 1_556 .
K2 O3 N7 K1 127.13(11) 1_456 1_556
O3 N7 N8 N9 -179.15(14) . .
C4 N7 N8 N9 0.07(18) . .
K1 N7 N8 N9 -124.83(11) 1_556 .
O3 N7 N8 K2 27.6(2) . 3_656
C4 N7 N8 K2 -153.13(11) . 3_656
K1 N7 N8 K2 81.96(13) 1_556 3_656
N7 N8 N9 N10 0.01(18) . .
K2 N8 N9 N10 152.71(11) 3_656 .
N7 N8 N9 K1 162.50(9) . 3_656
K2 N8 N9 K1 -44.80(14) 3_656 3_656
N8 N9 N10 C4 -0.09(19) . .
K1 N9 N10 C4 -157.88(12) 3_656 .
N8 N9 N10 K1 -148.16(11) . .
K1 N9 N10 K1 54.05(18) 3_656 .
N3 N4 C1 N1 -0.33(18) . .
K1 N4 C1 N1 -110.38(12) . .
K2 N4 C1 N1 108.24(12) 1_556 .
N3 N4 C1 C2 -179.91(17) . .
K1 N4 C1 C2 70.03(18) . .
K2 N4 C1 C2 -71.35(18) 1_556 .
O1 N1 C1 N4 178.77(16) . .
N2 N1 C1 N4 0.51(19) . .
O1 N1 C1 C2 -1.6(3) . .
N2 N1 C1 C2 -179.89(15) . .
O2 N5 C2 C3 -0.13(18) . .
K1 N5 C2 C3 170.22(12) 4_566 .
O2 N5 C2 C1 -178.93(14) . .
K1 N5 C2 C1 -8.6(3) 4_566 .
N4 C1 C2 N5 173.37(17) . .
N1 C1 C2 N5 -6.2(3) . .
N4 C1 C2 C3 -5.1(3) . .
N1 C1 C2 C3 175.33(17) . .
O2 N6 C3 C2 -0.43(18) . .
K2 N6 C3 C2 -179.29(11) 1_456 .
O2 N6 C3 C4 179.52(14) . .
K2 N6 C3 C4 0.7(2) 1_456 .
N5 C2 C3 N6 0.4(2) . .
C1 C2 C3 N6 179.02(17) . .
N5 C2 C3 C4 -179.57(17) . .
C1 C2 C3 C4 -0.9(3) . .
N9 N10 C4 N7 0.13(19) . .
K1 N10 C4 N7 147.85(11) . .
N9 N10 C4 C3 -176.31(16) . .
K1 N10 C4 C3 -28.6(2) . .
O3 N7 C4 N10 179.02(15) . .
N8 N7 C4 N10 -0.13(19) . .
K1 N7 C4 N10 137.02(11) 1_556 .
O3 N7 C4 C3 -4.4(3) . .
N8 N7 C4 C3 176.45(15) . .
K1 N7 C4 C3 -46.40(18) 1_556 .
N6 C3 C4 N10 148.63(18) . .
C2 C3 C4 N10 -31.4(3) . .
N6 C3 C4 N7 -27.3(3) . .
C2 C3 C4 N7 152.66(18) . .
C4 N10 K1 O1 91.01(14) . 4_565
N9 N10 K1 O1 -126.28(11) . 4_565
C4 N10 K1 O3 -107.73(13) . 1_554
N9 N10 K1 O3 34.99(13) . 1_554
C4 N10 K1 O4 -51.27(13) . .
N9 N10 K1 O4 91.45(12) . .
C4 N10 K1 N9 -179.06(13) . 3_656
N9 N10 K1 N9 -36.34(13) . 3_656
C4 N10 K1 N5 20.17(14) . 4_565
N9 N10 K1 N5 162.88(11) . 4_565
C4 N10 K1 N4 76.98(13) . .
N9 N10 K1 N4 -140.30(13) . .
C4 N10 K1 N7 -128.03(12) . 1_554
N9 N10 K1 N7 14.68(15) . 1_554
C4 N10 K1 K2 -65.05(13) . 1_455
N9 N10 K1 K2 77.67(12) . 1_455
C4 N10 K1 K2 133.58(12) . .
N9 N10 K1 K2 -83.71(12) . .
K2 O4 K1 O1 51.46(7) 1_455 4_565
K2 O4 K1 O3 -28.92(4) 1_455 1_554
K2 O4 K1 N10 -161.45(5) 1_455 .
K2 O4 K1 N9 -82.57(6) 1_455 3_656
K2 O4 K1 N5 82.14(4) 1_455 4_565
K2 O4 K1 N4 151.03(4) 1_455 .
K2 O4 K1 N7 -24.63(4) 1_455 1_554
K2 O4 K1 K2 6.89(12) 1_455 .
C1 N4 K1 O1 93.69(10) . 4_565
N3 N4 K1 O1 -15.17(9) . 4_565
K2 N4 K1 O1 -143.89(7) 1_556 4_565
C1 N4 K1 N10 -95.40(10) . .
N3 N4 K1 N10 155.74(11) . .
K2 N4 K1 N10 27.02(6) 1_556 .
C1 N4 K1 O4 -39.94(10) . .
N3 N4 K1 O4 -148.80(9) . .
K2 N4 K1 O4 82.48(7) 1_556 .
C1 N4 K1 N9 -178.41(9) . 3_656
N3 N4 K1 N9 72.73(10) . 3_656
K2 N4 K1 N9 -55.99(7) 1_556 3_656
C1 N4 K1 N5 31.24(9) . 4_565
N3 N4 K1 N5 -77.62(10) . 4_565
K2 N4 K1 N5 153.67(7) 1_556 4_565
C1 N4 K1 N7 129.67(10) . 1_554
N3 N4 K1 N7 20.81(15) . 1_554
K2 N4 K1 N7 -107.91(9) 1_556 1_554
C1 N4 K1 K2 -3.82(12) . 1_455
N3 N4 K1 K2 -112.68(9) . 1_455
K2 N4 K1 K2 118.60(6) 1_556 1_455
C1 N4 K1 K2 128.35(9) . .
N3 N4 K1 K2 19.49(9) . .
K2 N4 K1 K2 -109.23(6) 1_556 .
O1 K1 K2 O3 153.38(7) 4_565 1_654
O3 K1 K2 O3 -108.75(5) 1_554 1_654
N10 K1 K2 O3 23.72(6) . 1_654
O4 K1 K2 O3 -142.57(10) . 1_654
N9 K1 K2 O3 -38.82(5) 3_656 1_654
N5 K1 K2 O3 144.96(5) 4_565 1_654
N4 K1 K2 O3 70.32(5) . 1_654
N7 K1 K2 O3 -109.10(5) 1_554 1_654
K2 K1 K2 O3 -137.32(4) 1_455 1_654
O3 K1 K2 O1 97.86(6) 1_554 4_565
N10 K1 K2 O1 -129.66(6) . 4_565
O4 K1 K2 O1 64.05(10) . 4_565
N9 K1 K2 O1 167.80(6) 3_656 4_565
N5 K1 K2 O1 -8.42(6) 4_565 4_565
N4 K1 K2 O1 -83.07(6) . 4_565
N7 K1 K2 O1 97.52(6) 1_554 4_565
K2 K1 K2 O1 69.29(5) 1_455 4_565
O1 K1 K2 N6 25.14(9) 4_565 1_654
O3 K1 K2 N6 123.00(8) 1_554 1_654
N10 K1 K2 N6 -104.53(8) . 1_654
O4 K1 K2 N6 89.18(12) . 1_654
N9 K1 K2 N6 -167.06(8) 3_656 1_654
N5 K1 K2 N6 16.71(8) 4_565 1_654
N4 K1 K2 N6 -57.93(8) . 1_654
N7 K1 K2 N6 122.65(8) 1_554 1_654
K2 K1 K2 N6 94.43(8) 1_455 1_654
O1 K1 K2 N8 -154.18(6) 4_565 3_656
O3 K1 K2 N8 -56.31(5) 1_554 3_656
N10 K1 K2 N8 76.16(5) . 3_656
O4 K1 K2 N8 -90.13(10) . 3_656
N9 K1 K2 N8 13.62(5) 3_656 3_656
N5 K1 K2 N8 -162.60(5) 4_565 3_656
N4 K1 K2 N8 122.76(5) . 3_656
N7 K1 K2 N8 -56.66(4) 1_554 3_656
K2 K1 K2 N8 -84.89(4) 1_455 3_656
O1 K1 K2 O4 108.88(6) 4_565 1_655
O3 K1 K2 O4 -153.26(4) 1_554 1_655
N10 K1 K2 O4 -20.79(5) . 1_655
O4 K1 K2 O4 172.92(12) . 1_655
N9 K1 K2 O4 -83.32(5) 3_656 1_655
N5 K1 K2 O4 100.45(4) 4_565 1_655
N4 K1 K2 O4 25.81(4) . 1_655
N7 K1 K2 O4 -153.61(4) 1_554 1_655
K2 K1 K2 O4 178.17(3) 1_455 1_655
O1 K1 K2 N2 14.52(6) 4_565 4_565
O3 K1 K2 N2 112.39(4) 1_554 4_565
N10 K1 K2 N2 -115.14(5) . 4_565
O4 K1 K2 N2 78.57(10) . 4_565
N9 K1 K2 N2 -177.68(5) 3_656 4_565
N5 K1 K2 N2 6.10(4) 4_565 4_565
N4 K1 K2 N2 -68.54(4) . 4_565
N7 K1 K2 N2 112.04(4) 1_554 4_565
K2 K1 K2 N2 83.82(3) 1_455 4_565
O1 K1 K2 O5 -110.90(6) 4_565 1_554
O3 K1 K2 O5 -13.04(4) 1_554 1_554
N10 K1 K2 O5 119.43(5) . 1_554
O4 K1 K2 O5 -46.86(10) . 1_554
N9 K1 K2 O5 56.90(5) 3_656 1_554
N5 K1 K2 O5 -119.33(5) 4_565 1_554
N4 K1 K2 O5 166.03(4) . 1_554
N7 K1 K2 O5 -13.39(4) 1_554 1_554
K2 K1 K2 O5 -41.61(4) 1_455 1_554
O1 K1 K2 N1 11.02(6) 4_565 4_565
O3 K1 K2 N1 108.88(4) 1_554 4_565
N10 K1 K2 N1 -118.65(5) . 4_565
O4 K1 K2 N1 75.06(10) . 4_565
N9 K1 K2 N1 178.82(5) 3_656 4_565
N5 K1 K2 N1 2.59(4) 4_565 4_565
N4 K1 K2 N1 -72.05(4) . 4_565
N7 K1 K2 N1 108.53(4) 1_554 4_565
K2 K1 K2 N1 80.31(3) 1_455 4_565
O1 K1 K2 N4 -54.39(6) 4_565 1_554
O3 K1 K2 N4 43.48(4) 1_554 1_554
N10 K1 K2 N4 175.95(4) . 1_554
O4 K1 K2 N4 9.66(10) . 1_554
N9 K1 K2 N4 113.41(5) 3_656 1_554
N5 K1 K2 N4 -62.81(4) 4_565 1_554
N4 K1 K2 N4 -137.45(5) . 1_554
N7 K1 K2 N4 43.13(4) 1_554 1_554
K2 K1 K2 N4 14.91(3) 1_455 1_554
O1 K1 K2 K1 110.71(5) 4_565 1_655
O3 K1 K2 K1 -151.43(3) 1_554 1_655
N10 K1 K2 K1 -18.96(4) . 1_655
O4 K1 K2 K1 174.75(9) . 1_655
N9 K1 K2 K1 -81.49(4) 3_656 1_655
N5 K1 K2 K1 102.28(3) 4_565 1_655
N4 K1 K2 K1 27.64(3) . 1_655
N7 K1 K2 K1 -151.78(3) 1_554 1_655
K2 K1 K2 K1 180.0 1_455 1_655
